data_2013350
loop_
_publ_author_name
'Hiromitsu Maeda'
'Atsuhiro Osuka'
'Hiroyuki Furuta'

_publ_section_title
;
 2-Allenyl-2<i>H</i>-benzotriazole
;
_journal_issue 6
_journal_name_full 'Acta Crystallographica Section C'
_journal_page_first o338
_journal_page_last o339
_journal_paper_doi 10.1107/S0108270103007273
_journal_volume 59
_journal_year 2003
_chemical_formula_iupac 'C9 H7 N3'
_chemical_formula_moiety 'C9 H7 N3'
_chemical_formula_sum 'C9 H7 N3'
_chemical_formula_weight 157.17
_space_group_IT_number 14
_symmetry_cell_setting monoclinic
_symmetry_space_group_name_Hall '-P 2ybc'
_symmetry_space_group_name_H-M 'P 1 21/c 1'
_cell_angle_alpha 90
_cell_angle_beta 96.898(6)
_cell_angle_gamma 90
_cell_formula_units_Z 4
_cell_length_a 6.8755(7)
_cell_length_b 14.5505(2)
_cell_length_c 7.85200(10)
_cell_measurement_reflns_used 7469
_cell_measurement_temperature 123.1
_cell_measurement_theta_max 27.5
_cell_measurement_theta_min 3.0
_cell_volume 779.84(8)
_computing_cell_refinement PROCESS--AUTO
_computing_data_collection 'PROCESS--AUTO (Rigaku, 1998)'
_computing_data_reduction 'CrystalStructure (Rigaku/MSC, 2001)'
_computing_publication_material CrystalStructure
_computing_structure_refinement 'CRYSTALS (Watkin et al., 2000)'
_computing_structure_solution 'SIR97 (Altomare et al., 1999)'
_diffrn_detector_area_resol_mean 10.00
_diffrn_measured_fraction_theta_full 0.9989
_diffrn_measured_fraction_theta_max 0.9989
_diffrn_measurement_device_type 'Rigaku R-AXIS-RAPID'
_diffrn_measurement_method \w
_diffrn_radiation_type MoK\a
_diffrn_radiation_wavelength 0.7107
_diffrn_reflns_av_R_equivalents 0.030
_diffrn_reflns_limit_h_max 8
_diffrn_reflns_limit_h_min -8
_diffrn_reflns_limit_k_max 16
_diffrn_reflns_limit_k_min -18
_diffrn_reflns_limit_l_max 10
_diffrn_reflns_limit_l_min -10
_diffrn_reflns_number 7031
_diffrn_reflns_theta_full 27.48
_diffrn_reflns_theta_max 27.48
_exptl_absorpt_coefficient_mu 0.086
_exptl_absorpt_correction_type none
_exptl_crystal_colour colorless
_exptl_crystal_density_diffrn 1.339
_exptl_crystal_density_method 'not measured'
_exptl_crystal_description prism
_exptl_crystal_F_000 328.00
_exptl_crystal_size_max 0.80
_exptl_crystal_size_mid 0.40
_exptl_crystal_size_min 0.40
_refine_diff_density_max 0.27
_refine_diff_density_min -0.42
_refine_ls_extinction_method none
_refine_ls_goodness_of_fit_ref 1.042
_refine_ls_hydrogen_treatment constr
_refine_ls_number_parameters 116
_refine_ls_number_reflns 1589
_refine_ls_R_factor_gt 0.0510
_refine_ls_shift/su_max 0.0000
_refine_ls_structure_factor_coef F
_refine_ls_weighting_details 'w = 1/[0.004F~o~^2^ + 3\s^2^(F~o~) + 0.5]'
_refine_ls_weighting_scheme calc
_refine_ls_wR_factor_ref 0.0870
_reflns_number_gt 1584
_reflns_number_total 1785
_reflns_threshold_expression F^2^>2\s(F^2^)
_cod_data_source_file ob1116.cif
_cod_data_source_block IV
_cod_original_sg_symbol_H-M 'P 21/c'
_cod_database_code 2013350
_cod_database_fobs_code 2013350

loop_
_symmetry_equiv_pos_as_xyz
x,y,z
-x,-y,-z
-x,y+1/2,-z+1/2
x,-y+1/2,z+1/2

loop_
_atom_site_label
_atom_site_fract_x
_atom_site_fract_y
_atom_site_fract_z
_atom_site_U_iso_or_equiv
_atom_site_adp_type
_atom_site_calc_flag
_atom_site_refinement_flags
_atom_site_occupancy
_atom_site_disorder_assembly
_atom_site_disorder_group
_atom_site_type_symbol
N1 0.5294(2) 0.06890(10) 0.2837(2) 0.0208(4) Uani d . 1.00 . . N
N2 0.3448(2) 0.09750(10) 0.2830(2) 0.0193(4) Uani d . 1.00 . . N
N3 0.2605(2) 0.13880(10) 0.1423(2) 0.0204(4) Uani d . 1.00 . . N
C1 0.4038(3) 0.13730(10) 0.0397(2) 0.0190(4) Uani d . 1.00 . . C
C2 0.4050(3) 0.17020(10) -0.1288(2) 0.0226(5) Uani d . 1.00 . . C
C3 0.5737(3) 0.15840(10) -0.2015(3) 0.0259(5) Uani d . 1.00 . . C
C4 0.7418(3) 0.11460(10) -0.1127(3) 0.0259(5) Uani d . 1.00 . . C
C5 0.7435(3) 0.08200(10) 0.0501(3) 0.0238(5) Uani d . 1.00 . . C
C6 0.5706(3) 0.09350(10) 0.1267(2) 0.0202(4) Uani d . 1.00 . . C
C7 0.2495(3) 0.08520(10) 0.4315(2) 0.0223(4) Uani d . 1.00 . . C
C8 0.0939(3) 0.13160(10) 0.4580(2) 0.0217(4) Uani d . 1.00 . . C
C9 -0.0562(3) 0.17760(10) 0.4938(3) 0.0271(5) Uani d . 1.00 . . C
H1 0.2937 0.1995 -0.1889 0.027 Uiso c . 1.00 . . H
H2 0.5800 0.1800 -0.3149 0.031 Uiso c . 1.00 . . H
H3 0.8558 0.1079 -0.1690 0.032 Uiso c . 1.00 . . H
H4 0.8557 0.0530 0.1093 0.029 Uiso c . 1.00 . . H
H5 0.3066 0.0423 0.5073 0.027 Uiso c . 1.00 . . H
H6 -0.0447 0.2358 0.5555 0.033 Uiso c . 1.00 . . H
H7 -0.1880 0.1555 0.4603 0.033 Uiso c . 1.00 . . H

loop_
_atom_site_aniso_label
_atom_site_aniso_U_11
_atom_site_aniso_U_22
_atom_site_aniso_U_33
_atom_site_aniso_U_12
_atom_site_aniso_U_13
_atom_site_aniso_U_23
N1 0.0186(8) 0.0208(8) 0.0225(8) 0.0024(6) 0.0004(6) 0.0006(6)
N2 0.0195(8) 0.0198(7) 0.0181(8) 0.0028(6) -0.0001(6) 0.0009(6)
N3 0.0223(8) 0.0207(7) 0.0174(8) 0.0032(6) -0.0006(6) 0.0003(6)
C1 0.0223(9) 0.0164(8) 0.0176(9) 0.0000(6) -0.0003(6) -0.0013(6)
C2 0.0290(10) 0.0203(9) 0.0176(9) 0.0021(7) 0.0003(7) 0.0017(6)
C3 0.0330(10) 0.0257(9) 0.0194(9) -0.0026(8) 0.0039(7) 0.0006(7)
C4 0.0251(9) 0.0267(9) 0.0270(10) -0.0023(7) 0.0082(7) -0.0015(8)
C5 0.0200(9) 0.0233(9) 0.0280(10) -0.0007(7) 0.0024(7) -0.0002(7)
C6 0.0207(9) 0.0175(8) 0.0214(9) -0.0003(7) -0.0013(7) 0.0001(6)
C7 0.0249(9) 0.0231(9) 0.0190(9) 0.0023(7) 0.0029(7) 0.0024(7)
C8 0.0246(9) 0.0232(9) 0.0173(9) -0.0033(7) 0.0016(7) 0.0012(7)
C9 0.0242(9) 0.0320(10) 0.0250(10) 0.0016(8) 0.0049(7) -0.0011(8)

loop_
_atom_type_symbol
_atom_type_description
_atom_type_scat_dispersion_real
_atom_type_scat_dispersion_imag
_atom_type_scat_source
C C 0.003 0.002
;
International Tables for Crystallography
(1992, Vol. C, Tables 4.2.6.8 and 6.1.1.4)
;
H H 0.000 0.000
;
International Tables for Crystallography
(1992, Vol. C, Table 6.1.1.4)
;
N N 0.006 0.003
;
International Tables for Crystallography
(1992, Vol. C, Tables 4.2.6.8 and 6.1.1.4)
;

loop_
_geom_angle_atom_site_label_1
_geom_angle_atom_site_label_2
_geom_angle_atom_site_label_3
_geom_angle
_geom_angle_publ_flag
N2 N1 C6 102.63(14) yes
N1 N2 N3 117.62(15) yes
N1 N2 C7 119.45(15) yes
N3 N2 C7 122.91(15) yes
N2 N3 C1 102.28(14) yes
N3 C1 C2 130.10(17) yes
N3 C1 C6 109.16(16) yes
C2 C1 C6 120.73(18) yes
C1 C2 C3 116.85(17) yes
C1 C2 H1 121.6 no
C3 C2 H1 121.6 no
C2 C3 C4 122.11(18) yes
C2 C3 H2 119.1 no
C4 C3 H2 118.8 no
C3 C4 C5 121.98(18) yes
C3 C4 H3 118.9 no
C5 C4 H3 119.1 no
C4 C5 C6 116.60(18) yes
C4 C5 H4 121.9 no
C6 C5 H4 121.5 no
N1 C6 C1 108.31(16) yes
N1 C6 C5 129.96(17) yes
C1 C6 C5 121.73(18) yes
N2 C7 C8 122.41(17) yes
N2 C7 H5 114.5 no
C8 C7 H5 123.0 no
C7 C8 C9 176.57(19) yes
C8 C9 H6 122.7 no
C8 C9 H7 121.1 no
H6 C9 H7 116.2 no

loop_
_geom_bond_atom_site_label_1
_geom_bond_atom_site_label_2
_geom_bond_site_symmetry_1
_geom_bond_site_symmetry_2
_geom_bond_distance
_geom_bond_publ_flag
N1 N2 . . 1.335(2) yes
N1 C6 . . 1.346(2) yes
N2 N3 . . 1.329(2) yes
N2 C7 . . 1.416(2) yes
N3 C1 . . 1.346(2) yes
C1 C2 . . 1.408(2) yes
C1 C6 . . 1.414(2) yes
C2 C3 . . 1.364(3) yes
C2 H1 . . 0.95 no
C3 C4 . . 1.426(3) yes
C3 H2 . . 0.95 no
C4 C5 . . 1.362(3) yes
C4 H3 . . 0.95 no
C5 C6 . . 1.405(3) yes
C5 H4 . . 0.95 no
C7 C8 . . 1.303(3) yes
C7 H5 . . 0.92 no
C8 C9 . . 1.289(3) yes
C9 H6 . . 0.97 no
C9 H7 . . 0.968(3) no

loop_
_geom_hbond_atom_site_label_D
_geom_hbond_atom_site_label_H
_geom_hbond_atom_site_label_A
_geom_hbond_site_symmetry_A
_geom_hbond_distance_DH
_geom_hbond_distance_HA
_geom_hbond_distance_DA
_geom_hbond_angle_DHA
_geom_hbond_publ_flag
C7 H5 N1 2_656 0.92 2.48 3.395(2) 178 yes

loop_
_geom_torsion_atom_site_label_1
_geom_torsion_atom_site_label_2
_geom_torsion_atom_site_label_3
_geom_torsion_atom_site_label_4
_geom_torsion
_geom_torsion_publ_flag
C6 N1 N2 N3 -0.4(2) no
C6 N1 N2 C7 -178.6(2) no
N2 N1 C6 C1 0.5(2) no
N2 N1 C6 C5 180.0(2) no
N1 N2 N3 C1 0.1(2) no
C7 N2 N3 C1 178.2(2) no
N1 N2 C7 C8 161.2(2) no
N3 N2 C7 C8 -17.0(3) no
N2 N3 C1 C2 179.5(2) no
N2 N3 C1 C6 0.3(2) no
N3 C1 C2 C3 -179.6(2) no
C6 C1 C2 C3 -0.5(3) no
N3 C1 C6 N1 -0.6(2) no
N3 C1 C6 C5 180.0(2) no
C2 C1 C6 N1 -179.8(2) no
C2 C1 C6 C5 0.7(3) no
C1 C2 C3 C4 0.1(3) no
C2 C3 C4 C5 0.1(3) no
C3 C4 C5 C6 0.1(3) no
C4 C5 C6 N1 -179.8(2) no
C4 C5 C6 C1 -0.5(3) no

loop_
_cod_related_entry_id
_cod_related_entry_database
_cod_related_entry_code
1 ChemSpider 21107488
